data_7251079
loop_
_publ_author_name
'Guo, Benyue'
'Hu, Lu'
'Pang, Siping'

_publ_section_title
;
 A methyl-driven strategy enhances sensitivity through the modulation of
 aromaticity
;
_journal_issue 45
_journal_name_full CrystEngComm
_journal_page_first 7328
_journal_page_last 7332
_journal_paper_doi 10.1039/D5CE00871A
_journal_volume 27
_journal_year 2025
_chemical_formula_moiety 'C6 H5 N8 O4, 2(H2 O), H4 N O'
_chemical_formula_sum 'C6 H13 N9 O7'
_chemical_formula_weight 323.25
_space_group_crystal_system triclinic
_space_group_IT_number 2
_space_group_name_Hall '-P 1'
_space_group_name_H-M_alt 'P -1'
_atom_sites_solution_hydrogens mixed
_atom_sites_solution_primary dual
_audit_creation_date 2024-05-06
_audit_creation_method
;
Olex2 1.5-beta
(compiled 2024.02.16 svn.r378c4104 for OlexSys, GUI svn.r6928)
;
_audit_update_record
;
2024-09-20 deposited with the CCDC.	2025-09-19 downloaded from the CCDC.
;
_cell_angle_alpha 89.95(2)
_cell_angle_beta 79.60(2)
_cell_angle_gamma 87.27(3)
_cell_formula_units_Z 8
_cell_length_a 12.646(8)
_cell_length_b 13.107(8)
_cell_length_c 15.668(9)
_cell_measurement_reflns_used 5259
_cell_measurement_temperature 150
_cell_measurement_theta_max 26.199
_cell_measurement_theta_min 2.319
_cell_volume 2551(3)
_computing_cell_refinement 'SAINT V8.40A (Bruker, 2019)'
_computing_data_reduction 'SAINT V8.40A (Bruker, 2019)'
_computing_molecular_graphics 'Olex2 1.5-beta (Dolomanov et al., 2009)'
_computing_publication_material 'Olex2 1.5-beta (Dolomanov et al., 2009)'
_computing_structure_refinement 'SHELXL 2018/3 (Sheldrick, 2015)'
_computing_structure_solution 'SHELXT  (Sheldrick, 2015)'
_diffrn_ambient_temperature 150
_diffrn_measured_fraction_theta_full 0.993
_diffrn_measured_fraction_theta_max 0.986
_diffrn_measurement_device_type 'D8 VENTURE'
_diffrn_measurement_method '\f and \w scans'
_diffrn_radiation_type MoK\a
_diffrn_radiation_wavelength 0.71073
_diffrn_reflns_av_R_equivalents 0.0826
_diffrn_reflns_av_unetI/netI 0.1109
_diffrn_reflns_Laue_measured_fraction_full 0.993
_diffrn_reflns_Laue_measured_fraction_max 0.986
_diffrn_reflns_limit_h_max 15
_diffrn_reflns_limit_h_min -15
_diffrn_reflns_limit_k_max 16
_diffrn_reflns_limit_k_min -16
_diffrn_reflns_limit_l_max 19
_diffrn_reflns_limit_l_min -17
_diffrn_reflns_number 28157
_diffrn_reflns_point_group_measured_fraction_full 0.993
_diffrn_reflns_point_group_measured_fraction_max 0.986
_diffrn_reflns_theta_full 25.242
_diffrn_reflns_theta_max 26.440
_diffrn_reflns_theta_min 1.911
_diffrn_source_current 1.4
_diffrn_source_power 0.07
_diffrn_source_voltage 50.0
_diffrn_standards_number 0
_exptl_absorpt_coefficient_mu 0.151
_exptl_absorpt_correction_T_max 0.7454
_exptl_absorpt_correction_T_min 0.5932
_exptl_absorpt_correction_type multi-scan
_exptl_absorpt_process_details
;
SADABS-2016/2 (Bruker,2016/2) was used for absorption correction.
wR2(int) was 0.0897 before and 0.0723 after correction.
The Ratio of minimum to maximum transmission is 0.7958.
The \l/2 correction factor is Not present.
;
_exptl_crystal_colour colourless
_exptl_crystal_colour_primary colourless
_exptl_crystal_density_diffrn 1.683
_exptl_crystal_description needle
_exptl_crystal_F_000 1344
_exptl_crystal_size_max 0.12
_exptl_crystal_size_mid 0.04
_exptl_crystal_size_min 0.02
_refine_diff_density_max 0.436
_refine_diff_density_min -0.356
_refine_diff_density_rms 0.088
_refine_ls_extinction_method none
_refine_ls_goodness_of_fit_ref 1.043
_refine_ls_hydrogen_treatment mixed
_refine_ls_matrix_type full
_refine_ls_number_parameters 843
_refine_ls_number_reflns 10370
_refine_ls_number_restraints 4
_refine_ls_restrained_S_all 1.043
_refine_ls_R_factor_all 0.1657
_refine_ls_R_factor_gt 0.0948
_refine_ls_shift/su_max 0.003
_refine_ls_shift/su_mean 0.000
_refine_ls_structure_factor_coef Fsqd
_refine_ls_weighting_details 'w=1/[\s^2^(Fo^2^)+(0.0869P)^2^+15.8889P] where P=(Fo^2^+2Fc^2^)/3'
_refine_ls_weighting_scheme calc
_refine_ls_wR_factor_gt 0.2476
_refine_ls_wR_factor_ref 0.2906
_reflns_Friedel_coverage 0.000
_reflns_number_gt 5806
_reflns_number_total 10370
_reflns_threshold_expression 'I > 2\s(I)'
_cod_data_source_file d5ce00871a2.cif
_cod_data_source_block mo_20240826_0m
_cod_depositor_comments 'Adding full bibliography for 7251074--7251079.cif.'
_cod_database_code 7251079
_shelx_shelxl_version_number 2018/3
_shelx_space_group_comment
;
The symmetry employed for this shelxl refinement is uniquely defined
by the following loop, which should always be used as a source of
symmetry information in preference to the above space-group names.
They are only intended as comments.
;
_shelx_estimated_absorpt_t_max 0.997
_shelx_estimated_absorpt_t_min 0.982
_olex2_refinement_description
;
1. Twinned data refinement
 Scales: 0.9780(9)
 0.0220(9)
2. Fixed Uiso
 At 1.2 times of:
  All N(H) groups, {H00A,H00B,H00C} of N00V, H6 of O6, {H18A,H18B,H18C} of
  C18, {H24D,H24E,H24F} of N24, {H18D,H18E,H18F} of N18
 At 1.5 times of:
  All O(H,H) groups, {H9A,H9B,H9C} of N9, {H12A,H12B,H12C} of C12, H5 of O5,
  H23A of O23, H9 of O9, H16A of O16, {H6A,H6B,H6C} of C6, {H24A,H24B,H24C} of
  C24
3. Restrained distances
 N34-H34 = O23-H23B
 0.87 with sigma of 0.02
 O19-H19A = O19-H19B
 0.87 with sigma of 0.02
4.a Free rotating group:
 O22(H22A,H22B), O12(H12D,H12E), O23(H23A), O13(H13A,H13B), O20(H20A,H20B),
 O21(H21A,H21B), O24(H24G,H24H)
4.b Rotating group:
 O6(H6)
4.c Aromatic/amide H refined with riding coordinates:
 N27(H27), N15(H15), N7(H7), N21(H21), N16(H16), N3(H3), N32(H32)
4.d Idealised Me refined as rotating group:
 N00V(H00A,H00B,H00C), N9(H9A,H9B,H9C), N18(H18D,H18E,H18F), N24(H24D,H24E,
 H24F), C24(H24A,H24B,H24C), C6(H6A,H6B,H6C), C18(H18A,H18B,H18C), C12(H12A,
 H12B,H12C)
4.e Idealised tetrahedral OH refined as rotating group:
 O5(H5), O9(H9), O16(H16A)
;
_olex2_submission_special_instructions 'No special instructions were received'

loop_
_space_group_symop_operation_xyz
'x, y, z'
'-x, -y, -z'

loop_
_atom_site_label
_atom_site_type_symbol
_atom_site_fract_x
_atom_site_fract_y
_atom_site_fract_z
_atom_site_U_iso_or_equiv
_atom_site_adp_type
_atom_site_occupancy
_atom_site_site_symmetry_order
_atom_site_calc_flag
_atom_site_refinement_flags_posn
_atom_site_refinement_flags_adp
_atom_site_refinement_flags_occupancy
_atom_site_disorder_assembly
_atom_site_disorder_group
O11 O 0.8934(4) -0.2137(3) 0.8998(3) 0.0326(11) Uani 1 1 d . . . . .
O28 O 1.1278(4) 0.9547(3) 0.8088(3) 0.0334(11) Uani 1 1 d . . . . .
O3 O 1.3686(4) 0.4092(4) 0.8278(3) 0.0399(12) Uani 1 1 d . . . . .
O26 O 1.1097(4) 0.4330(3) 0.5545(3) 0.0310(11) Uani 1 1 d . . . . .
O22 O 1.1811(4) 0.1491(4) 0.7334(3) 0.0378(12) Uani 1 1 d G . . . .
H22A H 1.155375 0.182234 0.692942 0.057 Uiso 1 1 d G U . . .
H22B H 1.150549 0.090810 0.736377 0.057 Uiso 1 1 d G U . . .
O5 O 1.1391(4) 0.7225(4) 0.5330(3) 0.0343(11) Uani 1 1 d . . . . .
H5 H 1.137594 0.774381 0.501632 0.051 Uiso 1 1 calc R U . . .
O10 O 0.8932(4) -0.0561(4) 0.9447(3) 0.0353(12) Uani 1 1 d . . . . .
O27 O 1.1375(4) 0.8649(4) 0.6910(3) 0.0376(12) Uani 1 1 d . . . . .
O1 O 1.3955(4) 0.9166(3) 0.5513(3) 0.0424(13) Uani 1 1 d . . . . .
O7 O 0.8856(4) 0.4699(3) 0.6908(3) 0.0327(11) Uani 1 1 d . . . . .
O12 O 0.8379(4) 0.6671(4) 0.7664(3) 0.0369(12) Uani 1 1 d G . . . .
H12D H 0.862326 0.603810 0.761691 0.055 Uiso 1 1 d G U . . .
H12E H 0.876348 0.701614 0.795856 0.055 Uiso 1 1 d G U . . .
O23 O 1.1329(4) 0.2337(4) 0.8986(3) 0.0331(11) Uani 1 1 d DG . . . .
H23A H 1.147425 0.200245 0.849595 0.050 Uiso 1 1 d G U . . .
O25 O 1.1250(4) 0.2751(3) 0.5966(3) 0.0355(12) Uani 1 1 d . . . . .
N34 N 1.1264(4) 0.4441(4) 0.8754(3) 0.0245(12) Uani 1 1 d D . . . .
N27 N 0.8916(4) 0.1837(4) 0.7929(3) 0.0251(12) Uani 1 1 d . . . . .
H27 H 0.895083 0.235278 0.828097 0.030 Uiso 1 1 calc R U . . .
O6 O 1.6474(4) 0.2692(4) 0.6563(3) 0.0358(12) Uani 1 1 d . . . . .
H6 H 1.642708 0.325078 0.624836 0.043 Uiso 1 1 d R U . . .
O9 O 1.1335(4) 0.7593(4) 1.0354(3) 0.0351(12) Uani 1 1 d . . . . .
H9 H 1.136740 0.708785 1.001882 0.053 Uiso 1 1 calc R U . . .
O13 O 0.8753(4) 0.7505(4) 0.6012(3) 0.0348(11) Uani 1 1 d G . . . .
H13A H 0.869055 0.732540 0.655248 0.052 Uiso 1 1 d G U . . .
H13B H 0.814463 0.743444 0.583793 0.052 Uiso 1 1 d G U . . .
N15 N 1.3684(4) 0.7859(4) 1.1702(3) 0.0287(13) Uani 1 1 d . . . . .
H15 H 1.366670 0.733415 1.205373 0.034 Uiso 1 1 calc R U . . .
O8 O 0.8754(4) 0.3790(4) 0.8081(3) 0.0385(12) Uani 1 1 d . . . . .
N25 N 0.8817(4) 0.3042(4) 0.6765(3) 0.0260(12) Uani 1 1 d . . . . .
N36 N 1.1335(4) 0.8704(4) 0.7710(4) 0.0275(12) Uani 1 1 d . . . . .
O20 O 0.6301(4) 0.7069(4) 0.8683(4) 0.0449(13) Uani 1 1 d G . . . .
H20A H 0.625280 0.763949 0.840444 0.067 Uiso 1 1 d G U . . .
H20B H 0.685197 0.673255 0.838017 0.067 Uiso 1 1 d G U . . .
N7 N 1.3647(4) 0.4106(4) 0.5051(3) 0.0272(12) Uani 1 1 d . . . . .
H7 H 1.364837 0.343584 0.507946 0.033 Uiso 1 1 calc R U . . .
N6 N 1.3927(4) 0.3438(4) 0.7692(4) 0.0303(13) Uani 1 1 d . . . . .
O16 O 1.3808(5) 0.6962(4) 0.8394(3) 0.0422(13) Uani 1 1 d . . . . .
H16A H 1.379579 0.746798 0.872517 0.063 Uiso 1 1 calc R U . . .
O21 O 1.3385(5) 0.2217(4) 0.9705(3) 0.0430(13) Uani 1 1 d G . . . .
H21A H 1.367252 0.263682 0.930966 0.065 Uiso 1 1 d G U . . .
H21B H 1.341306 0.246120 1.021679 0.065 Uiso 1 1 d G U . . .
O14 O 1.3901(4) 0.5041(4) 1.0590(3) 0.0416(13) Uani 1 1 d . . . . .
N33 N 1.1349(4) 0.6000(4) 0.9296(3) 0.0260(12) Uani 1 1 d . . . . .
O18 O 1.3754(5) 1.0171(4) 1.3266(3) 0.0438(13) Uani 1 1 d . . . . .
N00V N 1.0693(5) 0.8398(4) 1.0071(3) 0.0299(13) Uani 1 1 d . . . . .
H00A H 1.081914 0.899597 1.032130 0.036 Uiso 1 1 calc R U . . .
H00B H 0.998482 0.826388 1.022746 0.036 Uiso 1 1 calc R U . . .
H00C H 1.086244 0.845078 0.948363 0.036 Uiso 1 1 calc R U . . .
O2 O 1.3865(5) 0.8353(4) 0.6732(3) 0.0430(13) Uani 1 1 d . . . . .
O15 O 1.3800(5) 0.5902(4) 1.1791(3) 0.0444(13) Uani 1 1 d . . . . .
N20 N 0.8928(4) -0.1185(4) 0.8840(3) 0.0262(12) Uani 1 1 d . . . . .
N21 N 0.8784(4) -0.0401(4) 0.6249(3) 0.0253(12) Uani 1 1 d . . . . .
H21 H 0.879144 -0.107156 0.627659 0.030 Uiso 1 1 calc R U . . .
O24 O 1.3856(4) 0.1143(4) 0.6177(4) 0.0404(12) Uani 1 1 d G . . . .
H24G H 1.389726 0.048140 0.611692 0.061 Uiso 1 1 d G U . . .
H24H H 1.325390 0.127100 0.653575 0.061 Uiso 1 1 d G U . . .
N14 N 1.3761(5) 0.6703(4) 1.0491(4) 0.0314(13) Uani 1 1 d . . . . .
O4 O 1.4128(4) 0.2516(4) 0.7884(3) 0.0383(12) Uani 1 1 d . . . . .
N35 N 1.1344(4) 0.7881(4) 0.8229(3) 0.0254(12) Uani 1 1 d . . . . .
N28 N 0.8940(4) 0.0889(4) 0.8295(3) 0.0264(12) Uani 1 1 d . . . . .
N16 N 1.3665(4) 1.0144(4) 1.0012(3) 0.0280(12) Uani 1 1 d . . . . .
H16 H 1.363905 1.081495 1.004355 0.034 Uiso 1 1 calc R U . . .
N17 N 1.3720(4) 0.8572(4) 0.9448(3) 0.0286(12) Uani 1 1 d . . . . .
N8 N 1.3588(4) 0.5674(4) 0.4496(3) 0.0263(12) Uani 1 1 d . . . . .
N10 N 1.3732(5) 1.0819(4) 1.2686(4) 0.0345(14) Uani 1 1 d . . . . .
N3 N 1.3890(4) 0.6381(4) 0.6683(3) 0.0285(13) Uani 1 1 d . . . . .
H3 H 1.392563 0.690819 0.702229 0.034 Uiso 1 1 calc R U . . .
O17 O 1.3727(5) 1.1753(4) 1.2870(3) 0.0497(15) Uani 1 1 d . . . . .
N29 N 1.1201(4) 0.3693(4) 0.6142(4) 0.0282(12) Uani 1 1 d . . . . .
N23 N 0.8712(4) 0.1183(4) 0.5710(3) 0.0254(12) Uani 1 1 d . . . . .
N1 N 1.3869(5) 0.8365(4) 0.5943(4) 0.0319(13) Uani 1 1 d . . . . .
O19 O 1.3444(5) 0.2099(4) 0.4686(4) 0.0496(15) Uani 1 1 d D . . . .
N9 N 1.5783(5) 0.1961(4) 0.6345(4) 0.0310(13) Uani 1 1 d . . . . .
H9A H 1.588309 0.189166 0.575757 0.047 Uiso 1 1 calc R U . . .
H9B H 1.508750 0.216957 0.655210 0.047 Uiso 1 1 calc R U . . .
H9C H 1.593294 0.135044 0.658424 0.047 Uiso 1 1 calc R U . . .
N12 N 1.3675(5) 0.8802(4) 1.2085(3) 0.0292(13) Uani 1 1 d . . . . .
N4 N 1.3937(5) 0.5437(4) 0.7054(3) 0.0306(13) Uani 1 1 d . . . . .
N11 N 1.3702(5) 1.0627(4) 1.1854(4) 0.0298(13) Uani 1 1 d . . . . .
N19 N 0.8921(4) -0.0936(4) 0.8020(3) 0.0271(12) Uani 1 1 d . . . . .
N31 N 1.1234(4) 0.5761(4) 0.6673(3) 0.0261(12) Uani 1 1 d . . . . .
N2 N 1.3802(5) 0.7515(4) 0.5471(4) 0.0313(13) Uani 1 1 d . . . . .
N30 N 1.1241(4) 0.3930(4) 0.6951(3) 0.0254(12) Uani 1 1 d . . . . .
C20 C 1.1247(5) 0.5105(4) 0.8086(4) 0.0234(13) Uani 1 1 d . . . . .
N18 N 1.4355(5) 0.6134(4) 0.8707(4) 0.0366(14) Uani 1 1 d . . . . .
H18D H 1.408200 0.604368 0.927907 0.044 Uiso 1 1 calc R U . . .
H18E H 1.506687 0.625715 0.864253 0.044 Uiso 1 1 calc R U . . .
H18F H 1.427221 0.556012 0.840378 0.044 Uiso 1 1 calc R U . . .
N13 N 1.3820(5) 0.5871(4) 1.0993(4) 0.0316(13) Uani 1 1 d . . . . .
N5 N 1.3974(5) 0.3609(4) 0.6853(3) 0.0311(13) Uani 1 1 d . . . . .
N26 N 0.8803(4) 0.3854(4) 0.7283(3) 0.0271(12) Uani 1 1 d . . . . .
N32 N 1.1263(4) 0.6698(4) 0.7049(3) 0.0268(12) Uani 1 1 d . . . . .
H32 H 1.125396 0.722073 0.669768 0.032 Uiso 1 1 calc R U . . .
C1 C 1.3796(5) 0.6594(5) 0.5864(4) 0.0267(14) Uani 1 1 d . . . . .
N24 N 1.0707(5) 0.6495(4) 0.5087(3) 0.0308(13) Uani 1 1 d . . . . .
H24D H 1.081813 0.589063 0.535138 0.037 Uiso 1 1 calc R U . . .
H24E H 1.085456 0.640346 0.450099 0.037 Uiso 1 1 calc R U . . .
H24F H 1.000796 0.672068 0.525233 0.037 Uiso 1 1 calc R U . . .
C15 C 0.8864(5) 0.0260(5) 0.6905(4) 0.0230(13) Uani 1 1 d . . . . .
C10 C 1.3686(5) 0.9625(5) 1.1584(4) 0.0279(15) Uani 1 1 d . . . . .
C14 C 0.8821(5) 0.1234(5) 0.6563(4) 0.0243(14) Uani 1 1 d . . . . .
C22 C 1.1302(5) 0.6937(5) 0.7873(4) 0.0240(14) Uani 1 1 d . . . . .
C9 C 1.3685(5) 0.9479(5) 1.0692(4) 0.0243(14) Uani 1 1 d . . . . .
C2 C 1.3701(5) 0.5722(5) 0.5359(4) 0.0272(14) Uani 1 1 d . . . . .
C21 C 1.1298(5) 0.6067(5) 0.8423(4) 0.0236(13) Uani 1 1 d . . . . .
C7 C 1.3716(5) 0.7634(5) 1.0872(4) 0.0259(14) Uani 1 1 d . . . . .
C19 C 1.1231(5) 0.4946(5) 0.7183(4) 0.0251(14) Uani 1 1 d . . . . .
C13 C 0.8848(5) 0.2091(5) 0.7107(4) 0.0233(13) Uani 1 1 d . . . . .
C11 C 1.3693(5) 0.9577(5) 0.9286(4) 0.0284(15) Uani 1 1 d . . . . .
C16 C 0.8919(5) 0.0097(5) 0.7793(4) 0.0252(14) Uani 1 1 d . . . . .
C17 C 0.8689(5) 0.0184(5) 0.5540(4) 0.0253(14) Uani 1 1 d . . . . .
C24 C 1.1434(6) 0.4539(5) 1.0306(4) 0.0297(15) Uani 1 1 d . . . . .
H24A H 1.099747 0.393722 1.039435 0.045 Uiso 1 1 calc R U . . .
H24B H 1.117733 0.503626 1.077336 0.045 Uiso 1 1 calc R U . . .
H24C H 1.218860 0.433501 1.031016 0.045 Uiso 1 1 calc R U . . .
C6 C 1.3393(6) 0.4252(5) 0.3503(4) 0.0324(16) Uani 1 1 d . . . . .
H6A H 1.262339 0.418285 0.350989 0.049 Uiso 1 1 calc R U . . .
H6B H 1.376848 0.357799 0.341627 0.049 Uiso 1 1 calc R U . . .
H6C H 1.368643 0.470324 0.302879 0.049 Uiso 1 1 calc R U . . .
C8 C 1.3711(5) 0.8515(5) 1.0328(4) 0.0267(14) Uani 1 1 d . . . . .
C23 C 1.1341(5) 0.5006(5) 0.9462(4) 0.0255(14) Uani 1 1 d . . . . .
C18 C 0.8531(6) -0.0263(5) 0.4709(4) 0.0284(15) Uani 1 1 d . . . . .
H18A H 0.883326 0.017855 0.422971 0.034 Uiso 1 1 calc R U . . .
H18B H 0.776012 -0.032151 0.471530 0.034 Uiso 1 1 calc R U . . .
H18C H 0.889577 -0.094188 0.462985 0.034 Uiso 1 1 calc R U . . .
C4 C 1.3876(5) 0.4617(5) 0.6584(4) 0.0258(14) Uani 1 1 d . . . . .
C3 C 1.3745(5) 0.4758(5) 0.5702(4) 0.0282(15) Uani 1 1 d . . . . .
C12 C 1.3640(6) 1.0037(5) 0.8425(4) 0.0329(16) Uani 1 1 d . . . . .
H12A H 1.409938 1.062346 0.833557 0.049 Uiso 1 1 calc R U . . .
H12B H 1.289534 1.026380 0.840456 0.049 Uiso 1 1 calc R U . . .
H12C H 1.389078 0.952706 0.796690 0.049 Uiso 1 1 calc R U . . .
C5 C 1.3546(5) 0.4690(5) 0.4338(4) 0.0263(14) Uani 1 1 d . . . . .
H34 H 1.129(7) 0.379(2) 0.864(5) 0.05(3) Uiso 1 1 d D . . . .
H23B H 1.187(4) 0.226(6) 0.926(4) 0.04(2) Uiso 1 1 d D . . . .
H19A H 1.363(6) 0.177(6) 0.512(4) 0.05(3) Uiso 1 1 d D . . . .
H19B H 1.364(7) 0.181(7) 0.418(3) 0.07(3) Uiso 1 1 d D . . . .

loop_
_atom_site_aniso_label
_atom_site_aniso_U_11
_atom_site_aniso_U_22
_atom_site_aniso_U_33
_atom_site_aniso_U_23
_atom_site_aniso_U_13
_atom_site_aniso_U_12
O11 0.049(3) 0.020(2) 0.030(2) 0.006(2) -0.009(2) -0.004(2)
O28 0.047(3) 0.018(2) 0.036(3) -0.002(2) -0.011(2) 0.000(2)
O3 0.061(4) 0.030(3) 0.027(3) -0.005(2) -0.002(2) 0.003(2)
O26 0.045(3) 0.026(2) 0.022(2) -0.001(2) -0.009(2) 0.000(2)
O22 0.055(3) 0.028(3) 0.031(3) 0.002(2) -0.010(2) 0.000(2)
O5 0.051(3) 0.028(3) 0.028(3) 0.008(2) -0.015(2) -0.012(2)
O10 0.051(3) 0.030(3) 0.025(2) 0.001(2) -0.010(2) 0.002(2)
O27 0.058(3) 0.029(3) 0.025(3) 0.005(2) -0.007(2) -0.002(2)
O1 0.066(4) 0.018(2) 0.044(3) 0.002(2) -0.011(3) -0.002(2)
O7 0.038(3) 0.024(2) 0.035(3) 0.001(2) -0.006(2) 0.001(2)
O12 0.050(3) 0.027(3) 0.035(3) -0.003(2) -0.014(2) 0.001(2)
O23 0.044(3) 0.026(3) 0.030(3) -0.002(2) -0.010(2) 0.003(2)
O25 0.052(3) 0.023(2) 0.032(3) -0.009(2) -0.012(2) 0.005(2)
N34 0.030(3) 0.023(3) 0.020(3) 0.002(2) -0.004(2) 0.000(2)
N27 0.031(3) 0.021(3) 0.024(3) -0.003(2) -0.007(2) -0.001(2)
O6 0.047(3) 0.031(3) 0.033(3) 0.008(2) -0.014(2) -0.011(2)
O9 0.054(3) 0.027(3) 0.027(3) -0.005(2) -0.016(2) 0.009(2)
O13 0.047(3) 0.029(3) 0.030(3) -0.001(2) -0.011(2) -0.001(2)
N15 0.037(3) 0.024(3) 0.025(3) 0.006(2) -0.004(2) 0.000(2)
O8 0.061(4) 0.028(3) 0.026(3) -0.004(2) -0.007(2) 0.001(2)
N25 0.033(3) 0.022(3) 0.023(3) -0.003(2) -0.005(2) -0.001(2)
N36 0.028(3) 0.024(3) 0.030(3) 0.004(2) -0.003(2) -0.005(2)
O20 0.045(4) 0.040(3) 0.049(3) 0.006(3) -0.006(3) 0.000(2)
N7 0.030(3) 0.023(3) 0.028(3) 0.000(2) -0.005(2) 0.002(2)
N6 0.029(3) 0.033(3) 0.028(3) 0.007(3) -0.004(2) 0.000(2)
O16 0.068(4) 0.028(3) 0.033(3) -0.007(2) -0.020(3) 0.012(3)
O21 0.063(4) 0.028(3) 0.034(3) 0.008(2) 0.001(3) 0.002(2)
O14 0.053(4) 0.024(3) 0.047(3) 0.002(2) -0.008(3) 0.000(2)
N33 0.036(3) 0.020(3) 0.022(3) 0.004(2) -0.005(2) -0.002(2)
O18 0.075(4) 0.028(3) 0.029(3) 0.004(2) -0.013(3) -0.001(2)
N00V 0.042(4) 0.022(3) 0.027(3) 0.001(2) -0.012(3) 0.005(2)
O2 0.071(4) 0.031(3) 0.030(3) -0.003(2) -0.016(3) 0.000(2)
O15 0.067(4) 0.036(3) 0.034(3) 0.005(2) -0.017(3) -0.005(3)
N20 0.033(3) 0.022(3) 0.024(3) 0.001(2) -0.005(2) -0.001(2)
N21 0.040(3) 0.016(3) 0.020(3) 0.000(2) -0.007(2) -0.002(2)
O24 0.046(3) 0.030(3) 0.044(3) -0.005(2) -0.005(2) -0.005(2)
N14 0.035(3) 0.027(3) 0.032(3) 0.005(3) -0.006(3) 0.001(2)
O4 0.047(3) 0.029(3) 0.036(3) 0.007(2) -0.002(2) 0.003(2)
N35 0.038(3) 0.015(3) 0.023(3) 0.003(2) -0.006(2) -0.002(2)
N28 0.036(3) 0.019(3) 0.024(3) 0.004(2) -0.007(2) 0.002(2)
N16 0.035(3) 0.023(3) 0.026(3) 0.003(2) -0.004(2) -0.001(2)
N17 0.034(3) 0.026(3) 0.025(3) 0.003(2) -0.004(2) 0.003(2)
N8 0.029(3) 0.025(3) 0.024(3) -0.002(2) -0.003(2) 0.000(2)
N10 0.043(4) 0.029(3) 0.031(3) 0.001(3) -0.007(3) 0.002(3)
N3 0.038(3) 0.021(3) 0.026(3) -0.004(2) -0.007(2) 0.001(2)
O17 0.087(5) 0.024(3) 0.039(3) -0.007(2) -0.016(3) 0.001(3)
N29 0.032(3) 0.021(3) 0.031(3) -0.008(2) -0.006(2) 0.002(2)
N23 0.032(3) 0.023(3) 0.021(3) 0.001(2) -0.005(2) -0.002(2)
N1 0.041(4) 0.021(3) 0.033(3) -0.001(3) -0.005(3) 0.001(2)
O19 0.083(5) 0.030(3) 0.034(3) -0.002(3) -0.002(3) -0.002(3)
N9 0.037(3) 0.028(3) 0.027(3) 0.001(2) -0.004(2) -0.005(2)
N12 0.039(3) 0.023(3) 0.025(3) -0.001(2) -0.004(2) 0.001(2)
N4 0.043(4) 0.024(3) 0.024(3) 0.001(2) -0.004(2) 0.000(2)
N11 0.037(3) 0.025(3) 0.028(3) -0.001(2) -0.007(2) 0.001(2)
N19 0.032(3) 0.025(3) 0.025(3) 0.005(2) -0.007(2) -0.007(2)
N31 0.032(3) 0.022(3) 0.025(3) 0.000(2) -0.007(2) 0.001(2)
N2 0.047(4) 0.018(3) 0.029(3) -0.003(2) -0.007(3) -0.005(2)
N30 0.033(3) 0.021(3) 0.024(3) -0.003(2) -0.009(2) 0.003(2)
C20 0.031(4) 0.018(3) 0.021(3) -0.001(3) -0.005(3) 0.002(3)
N18 0.046(4) 0.033(3) 0.028(3) 0.000(3) -0.003(3) 0.000(3)
N13 0.036(4) 0.023(3) 0.037(3) 0.001(3) -0.009(3) -0.001(2)
N5 0.038(4) 0.030(3) 0.025(3) 0.004(2) -0.005(2) -0.001(2)
N26 0.030(3) 0.025(3) 0.025(3) -0.002(2) -0.002(2) 0.003(2)
N32 0.038(3) 0.022(3) 0.021(3) 0.002(2) -0.007(2) 0.000(2)
C1 0.025(4) 0.028(3) 0.027(3) 0.003(3) -0.003(3) -0.001(3)
N24 0.043(4) 0.028(3) 0.022(3) 0.001(2) -0.007(2) -0.003(3)
C15 0.022(3) 0.019(3) 0.027(3) -0.001(3) -0.002(3) 0.002(2)
C10 0.028(4) 0.027(3) 0.028(3) 0.001(3) -0.003(3) -0.002(3)
C14 0.028(4) 0.022(3) 0.022(3) 0.000(3) -0.004(3) -0.002(3)
C22 0.025(4) 0.022(3) 0.023(3) 0.003(3) 0.001(3) 0.003(3)
C9 0.020(3) 0.024(3) 0.028(3) 0.000(3) -0.005(3) 0.002(2)
C2 0.030(4) 0.024(3) 0.027(3) 0.001(3) -0.003(3) -0.004(3)
C21 0.026(4) 0.021(3) 0.023(3) 0.001(3) -0.001(3) -0.003(2)
C7 0.024(4) 0.024(3) 0.029(3) 0.001(3) -0.003(3) -0.002(3)
C19 0.022(3) 0.022(3) 0.031(3) 0.003(3) -0.005(3) -0.002(3)
C13 0.023(3) 0.023(3) 0.022(3) -0.002(3) -0.003(3) 0.001(2)
C11 0.028(4) 0.029(4) 0.028(3) 0.004(3) -0.004(3) 0.001(3)
C16 0.025(4) 0.024(3) 0.025(3) 0.000(3) -0.004(3) 0.002(3)
C17 0.032(4) 0.019(3) 0.025(3) -0.001(3) -0.004(3) -0.001(3)
C24 0.055(5) 0.019(3) 0.016(3) 0.000(3) -0.009(3) 0.001(3)
C6 0.042(4) 0.032(4) 0.026(3) 0.000(3) -0.011(3) -0.003(3)
C8 0.028(4) 0.025(3) 0.028(3) 0.006(3) -0.006(3) 0.001(3)
C23 0.026(4) 0.021(3) 0.029(3) 0.001(3) -0.004(3) 0.003(3)
C18 0.044(4) 0.019(3) 0.025(3) -0.004(3) -0.011(3) -0.006(3)
C4 0.031(4) 0.028(3) 0.017(3) 0.003(3) -0.001(3) -0.001(3)
C3 0.029(4) 0.030(4) 0.023(3) -0.004(3) 0.001(3) -0.003(3)
C12 0.038(4) 0.030(4) 0.031(4) 0.008(3) -0.009(3) -0.002(3)
C5 0.026(4) 0.026(3) 0.027(3) 0.004(3) -0.004(3) -0.002(3)

loop_
_atom_type_symbol
_atom_type_description
_atom_type_scat_dispersion_real
_atom_type_scat_dispersion_imag
_atom_type_scat_source
C C 0.0033 0.0016 'International Tables Vol C Tables 4.2.6.8 and 6.1.1.4'
H H 0.0000 0.0000 'International Tables Vol C Tables 4.2.6.8 and 6.1.1.4'
N N 0.0061 0.0033 'International Tables Vol C Tables 4.2.6.8 and 6.1.1.4'
O O 0.0106 0.0060 'International Tables Vol C Tables 4.2.6.8 and 6.1.1.4'

loop_
_geom_angle_atom_site_label_1
_geom_angle_atom_site_label_2
_geom_angle_atom_site_label_3
_geom_angle
_geom_angle_site_symmetry_1
_geom_angle_site_symmetry_3
_geom_angle_publ_flag
H22A O22 H22B 104.5 . . ?
N24 O5 H5 109.5 . . ?
H12D O12 H12E 109.5 . . ?
H23A O23 H23B 109.6 . . ?
C20 N34 H34 118(6) . . ?
C23 N34 C20 106.9(5) . . ?
C23 N34 H34 134(6) . . ?
N28 N27 H27 115.5 . . ?
C13 N27 H27 115.5 . . ?
C13 N27 N28 129.1(5) . . ?
N9 O6 H6 110.0 . . ?
N00V O9 H9 109.5 . . ?
H13A O13 H13B 109.5 . . ?
N12 N15 H15 115.7 . . ?
C7 N15 H15 115.7 . . ?
C7 N15 N12 128.7(5) . . ?
N26 N25 C13 119.2(5) . . ?
O28 N36 O27 121.0(5) . . ?
O28 N36 N35 115.2(5) . . ?
O27 N36 N35 123.7(5) . . ?
H20A O20 H20B 104.5 . . ?
C3 N7 H7 126.4 . . ?
C3 N7 C5 107.2(5) . . ?
C5 N7 H7 126.4 . . ?
O3 N6 O4 119.8(5) . . ?
O3 N6 N5 125.4(6) . . ?
O4 N6 N5 114.8(6) . . ?
N18 O16 H16A 109.5 . . ?
H21A O21 H21B 109.5 . . ?
C23 N33 C21 104.7(5) . . ?
O9 N00V H00A 109.5 . . ?
O9 N00V H00B 109.5 . . ?
O9 N00V H00C 109.5 . . ?
H00A N00V H00B 109.5 . . ?
H00A N00V H00C 109.5 . . ?
H00B N00V H00C 109.5 . . ?
O11 N20 N19 115.5(5) . . ?
O10 N20 O11 119.5(5) . . ?
O10 N20 N19 125.0(5) . . ?
C15 N21 H21 126.7 . . ?
C15 N21 C17 106.6(5) . . ?
C17 N21 H21 126.7 . . ?
H24G O24 H24H 104.5 . . ?
N13 N14 C7 118.1(6) . . ?
N36 N35 C22 118.3(5) . . ?
C16 N28 N27 117.7(5) . . ?
C9 N16 H16 126.2 . . ?
C11 N16 H16 126.2 . . ?
C11 N16 C9 107.6(5) . . ?
C11 N17 C8 104.2(5) . . ?
C5 N8 C2 104.4(5) . . ?
O18 N10 O17 119.6(6) . . ?
O18 N10 N11 126.2(6) . . ?
O17 N10 N11 114.2(5) . . ?
N4 N3 H3 116.3 . . ?
C1 N3 H3 116.3 . . ?
C1 N3 N4 127.4(6) . . ?
O26 N29 N30 125.4(5) . . ?
O25 N29 O26 118.8(5) . . ?
O25 N29 N30 115.7(5) . . ?
C17 N23 C14 104.8(5) . . ?
O1 N1 N2 114.4(5) . . ?
O2 N1 O1 122.3(6) . . ?
O2 N1 N2 123.3(5) . . ?
H19A O19 H19B 116(8) . . ?
O6 N9 H9A 109.5 . . ?
O6 N9 H9B 109.5 . . ?
O6 N9 H9C 109.5 . . ?
H9A N9 H9B 109.5 . . ?
H9A N9 H9C 109.5 . . ?
H9B N9 H9C 109.5 . . ?
C10 N12 N15 118.1(5) . . ?
C4 N4 N3 119.4(5) . . ?
N10 N11 C10 119.0(5) . . ?
N20 N19 C16 119.0(5) . . ?
C19 N31 N32 117.4(5) . . ?
N1 N2 C1 119.0(5) . . ?
N29 N30 C19 118.9(5) . . ?
N34 C20 C21 106.3(5) . . ?
N34 C20 C19 132.0(6) . . ?
C21 C20 C19 121.6(6) . . ?
O16 N18 H18D 109.5 . . ?
O16 N18 H18E 109.5 . . ?
O16 N18 H18F 109.5 . . ?
H18D N18 H18E 109.5 . . ?
H18D N18 H18F 109.5 . . ?
H18E N18 H18F 109.5 . . ?
O14 N13 O15 121.3(6) . . ?
O14 N13 N14 114.3(6) . . ?
O15 N13 N14 124.3(6) . . ?
N6 N5 C4 118.0(6) . . ?
O7 N26 N25 115.3(5) . . ?
O8 N26 O7 121.4(5) . . ?
O8 N26 N25 123.2(5) . . ?
N31 N32 H32 115.2 . . ?
C22 N32 N31 129.5(5) . . ?
C22 N32 H32 115.2 . . ?
N3 C1 N2 128.5(6) . . ?
N3 C1 C2 113.8(6) . . ?
N2 C1 C2 117.7(6) . . ?
O5 N24 H24D 109.5 . . ?
O5 N24 H24E 109.5 . . ?
O5 N24 H24F 109.5 . . ?
H24D N24 H24E 109.5 . . ?
H24D N24 H24F 109.5 . . ?
H24E N24 H24F 109.5 . . ?
N21 C15 C14 106.3(5) . . ?
N21 C15 C16 131.8(6) . . ?
C14 C15 C16 121.8(6) . . ?
N12 C10 N11 126.0(6) . . ?
N12 C10 C9 118.2(6) . . ?
N11 C10 C9 115.8(6) . . ?
N23 C14 C15 110.2(5) . . ?
N23 C14 C13 130.4(6) . . ?
C15 C14 C13 119.3(6) . . ?
N35 C22 C21 118.3(5) . . ?
N32 C22 N35 128.3(5) . . ?
N32 C22 C21 113.4(5) . . ?
N16 C9 C10 133.1(6) . . ?
N16 C9 C8 105.0(5) . . ?
C8 C9 C10 121.9(6) . . ?
N8 C2 C1 128.4(6) . . ?
C3 C2 N8 110.6(6) . . ?
C3 C2 C1 120.9(6) . . ?
N33 C21 C22 130.5(6) . . ?
C20 C21 N33 109.8(5) . . ?
C20 C21 C22 119.7(6) . . ?
N15 C7 N14 128.5(6) . . ?
N15 C7 C8 113.7(6) . . ?
N14 C7 C8 117.8(6) . . ?
N31 C19 N30 128.1(6) . . ?
N31 C19 C20 118.3(6) . . ?
N30 C19 C20 113.6(5) . . ?
N27 C13 N25 127.7(6) . . ?
N27 C13 C14 113.3(5) . . ?
N25 C13 C14 119.0(5) . . ?
N16 C11 C12 122.8(6) . . ?
N17 C11 N16 112.2(6) . . ?
N17 C11 C12 124.9(6) . . ?
N28 C16 N19 127.9(6) . . ?
N28 C16 C15 118.8(6) . . ?
N19 C16 C15 113.2(5) . . ?
N21 C17 C18 122.4(5) . . ?
N23 C17 N21 112.0(5) . . ?
N23 C17 C18 125.5(6) . . ?
H24A C24 H24B 109.5 . . ?
H24A C24 H24C 109.5 . . ?
H24B C24 H24C 109.5 . . ?
C23 C24 H24A 109.5 . . ?
C23 C24 H24B 109.5 . . ?
C23 C24 H24C 109.5 . . ?
H6A C6 H6B 109.5 . . ?
H6A C6 H6C 109.5 . . ?
H6B C6 H6C 109.5 . . ?
C5 C6 H6A 109.5 . . ?
C5 C6 H6B 109.5 . . ?
C5 C6 H6C 109.5 . . ?
N17 C8 C9 111.0(6) . . ?
N17 C8 C7 129.5(6) . . ?
C9 C8 C7 119.4(6) . . ?
N34 C23 C24 122.4(6) . . ?
N33 C23 N34 112.3(5) . . ?
N33 C23 C24 125.3(6) . . ?
C17 C18 H18A 109.5 . . ?
C17 C18 H18B 109.5 . . ?
C17 C18 H18C 109.5 . . ?
H18A C18 H18B 109.5 . . ?
H18A C18 H18C 109.5 . . ?
H18B C18 H18C 109.5 . . ?
N4 C4 N5 126.0(6) . . ?
N4 C4 C3 117.8(6) . . ?
N5 C4 C3 116.1(6) . . ?
N7 C3 C2 105.8(6) . . ?
N7 C3 C4 133.6(6) . . ?
C2 C3 C4 120.7(6) . . ?
C11 C12 H12A 109.5 . . ?
C11 C12 H12B 109.5 . . ?
C11 C12 H12C 109.5 . . ?
H12A C12 H12B 109.5 . . ?
H12A C12 H12C 109.5 . . ?
H12B C12 H12C 109.5 . . ?
N7 C5 C6 123.2(6) . . ?
N8 C5 N7 112.0(6) . . ?
N8 C5 C6 124.8(6) . . ?

loop_
_geom_bond_atom_site_label_1
_geom_bond_atom_site_label_2
_geom_bond_distance
_geom_bond_site_symmetry_2
_geom_bond_publ_flag
O11 N20 1.271(7) . ?
O28 N36 1.247(7) . ?
O3 N6 1.243(7) . ?
O26 N29 1.273(7) . ?
O22 H22A 0.8702 . ?
O22 H22B 0.8704 . ?
O5 H5 0.8400 . ?
O5 N24 1.417(7) . ?
O10 N20 1.256(7) . ?
O27 N36 1.248(7) . ?
O1 N1 1.246(7) . ?
O7 N26 1.252(7) . ?
O12 H12D 0.8700 . ?
O12 H12E 0.8701 . ?
O23 H23A 0.8704 . ?
O23 H23B 0.87(2) . ?
O25 N29 1.261(7) . ?
N34 C20 1.363(8) . ?
N34 C23 1.356(8) . ?
N34 H34 0.87(2) . ?
N27 H27 0.8800 . ?
N27 N28 1.368(7) . ?
N27 C13 1.347(8) . ?
O6 H6 0.8877 . ?
O6 N9 1.409(7) . ?
O9 H9 0.8400 . ?
O9 N00V 1.421(6) . ?
O13 H13A 0.8703 . ?
O13 H13B 0.8700 . ?
N15 H15 0.8800 . ?
N15 N12 1.373(8) . ?
N15 C7 1.327(8) . ?
O8 N26 1.244(7) . ?
N25 N26 1.337(7) . ?
N25 C13 1.358(8) . ?
N36 N35 1.351(7) . ?
O20 H20A 0.8700 . ?
O20 H20B 0.8700 . ?
N7 H7 0.8800 . ?
N7 C3 1.358(8) . ?
N7 C5 1.374(8) . ?
N6 O4 1.271(7) . ?
N6 N5 1.324(7) . ?
O16 H16A 0.8400 . ?
O16 N18 1.395(7) . ?
O21 H21A 0.8695 . ?
O21 H21B 0.8704 . ?
O14 N13 1.248(7) . ?
N33 C21 1.383(8) . ?
N33 C23 1.328(8) . ?
O18 N10 1.247(7) . ?
N00V H00A 0.9100 . ?
N00V H00B 0.9100 . ?
N00V H00C 0.9100 . ?
O2 N1 1.235(7) . ?
O15 N13 1.247(7) . ?
N20 N19 1.326(7) . ?
N21 H21 0.8800 . ?
N21 C15 1.366(8) . ?
N21 C17 1.369(8) . ?
O24 H24G 0.8699 . ?
O24 H24H 0.8701 . ?
N14 N13 1.350(8) . ?
N14 C7 1.353(9) . ?
N35 C22 1.365(8) . ?
N28 C16 1.308(8) . ?
N16 H16 0.8800 . ?
N16 C9 1.379(8) . ?
N16 C11 1.353(9) . ?
N17 C11 1.341(8) . ?
N17 C8 1.378(8) . ?
N8 C2 1.387(8) . ?
N8 C5 1.318(8) . ?
N10 O17 1.258(7) . ?
N10 N11 1.335(8) . ?
N3 H3 0.8800 . ?
N3 N4 1.370(7) . ?
N3 C1 1.338(8) . ?
N29 N30 1.317(7) . ?
N23 C14 1.370(8) . ?
N23 C17 1.339(8) . ?
N1 N2 1.352(8) . ?
O19 H19A 0.87(2) . ?
O19 H19B 0.87(2) . ?
N9 H9A 0.9100 . ?
N9 H9B 0.9100 . ?
N9 H9C 0.9100 . ?
N12 C10 1.333(8) . ?
N4 C4 1.316(8) . ?
N11 C10 1.383(8) . ?
N19 C16 1.399(8) . ?
N31 N32 1.367(7) . ?
N31 C19 1.333(8) . ?
N2 C1 1.355(8) . ?
N30 C19 1.379(8) . ?
C20 C21 1.377(9) . ?
C20 C19 1.433(9) . ?
N18 H18D 0.9100 . ?
N18 H18E 0.9100 . ?
N18 H18F 0.9100 . ?
N5 C4 1.393(8) . ?
N32 H32 0.8800 . ?
N32 C22 1.339(8) . ?
C1 C2 1.412(9) . ?
N24 H24D 0.9100 . ?
N24 H24E 0.9100 . ?
N24 H24F 0.9100 . ?
C15 C14 1.387(8) . ?
C15 C16 1.420(9) . ?
C10 C9 1.410(9) . ?
C14 C13 1.417(9) . ?
C22 C21 1.428(8) . ?
C9 C8 1.384(9) . ?
C2 C3 1.375(9) . ?
C7 C8 1.434(9) . ?
C11 C12 1.490(9) . ?
C17 C18 1.479(8) . ?
C24 H24A 0.9800 . ?
C24 H24B 0.9800 . ?
C24 H24C 0.9800 . ?
C24 C23 1.478(8) . ?
C6 H6A 0.9800 . ?
C6 H6B 0.9800 . ?
C6 H6C 0.9800 . ?
C6 C5 1.478(9) . ?
C18 H18A 0.9800 . ?
C18 H18B 0.9800 . ?
C18 H18C 0.9800 . ?
C4 C3 1.433(9) . ?
C12 H12A 0.9800 . ?
C12 H12B 0.9800 . ?
C12 H12C 0.9800 . ?

loop_
_geom_torsion_atom_site_label_1
_geom_torsion_atom_site_label_2
_geom_torsion_atom_site_label_3
_geom_torsion_atom_site_label_4
_geom_torsion
_geom_torsion_site_symmetry_1
_geom_torsion_site_symmetry_2
_geom_torsion_site_symmetry_3
_geom_torsion_site_symmetry_4
_geom_torsion_publ_flag
O11 N20 N19 C16 -179.7(5) . . . . ?
O28 N36 N35 C22 173.8(5) . . . . ?
O3 N6 N5 C4 8.3(10) . . . . ?
O26 N29 N30 C19 -3.9(9) . . . . ?
O10 N20 N19 C16 0.0(9) . . . . ?
O27 N36 N35 C22 -5.8(9) . . . . ?
O1 N1 N2 C1 174.6(6) . . . . ?
O25 N29 N30 C19 177.6(6) . . . . ?
N34 C20 C21 N33 0.1(7) . . . . ?
N34 C20 C21 C22 179.6(6) . . . . ?
N34 C20 C19 N31 -178.9(6) . . . . ?
N34 C20 C19 N30 -0.3(10) . . . . ?
N27 N28 C16 N19 -179.0(6) . . . . ?
N27 N28 C16 C15 -0.5(9) . . . . ?
N15 N12 C10 N11 -178.6(6) . . . . ?
N15 N12 C10 C9 1.2(9) . . . . ?
N15 C7 C8 N17 -178.9(6) . . . . ?
N15 C7 C8 C9 0.6(9) . . . . ?
N36 N35 C22 N32 0.8(10) . . . . ?
N36 N35 C22 C21 -179.3(6) . . . . ?
N6 N5 C4 N4 13.3(10) . . . . ?
N6 N5 C4 C3 -169.6(6) . . . . ?
O18 N10 N11 C10 0.5(10) . . . . ?
O2 N1 N2 C1 -4.1(10) . . . . ?
N20 N19 C16 N28 1.2(10) . . . . ?
N20 N19 C16 C15 -177.4(5) . . . . ?
N21 C15 C14 N23 0.2(7) . . . . ?
N21 C15 C14 C13 177.7(6) . . . . ?
N21 C15 C16 N28 -176.6(6) . . . . ?
N21 C15 C16 N19 2.1(10) . . . . ?
N14 C7 C8 N17 1.7(11) . . . . ?
N14 C7 C8 C9 -178.8(6) . . . . ?
O4 N6 N5 C4 -173.3(6) . . . . ?
N35 C22 C21 N33 -1.2(10) . . . . ?
N35 C22 C21 C20 179.4(6) . . . . ?
N28 N27 C13 N25 179.4(6) . . . . ?
N28 N27 C13 C14 -1.5(9) . . . . ?
N16 C9 C8 N17 0.7(7) . . . . ?
N16 C9 C8 C7 -178.8(6) . . . . ?
N8 C2 C3 N7 -0.6(8) . . . . ?
N8 C2 C3 C4 179.1(6) . . . . ?
N10 N11 C10 N12 1.5(10) . . . . ?
N10 N11 C10 C9 -178.3(6) . . . . ?
N3 N4 C4 N5 176.1(6) . . . . ?
N3 N4 C4 C3 -1.0(9) . . . . ?
N3 C1 C2 N8 179.8(6) . . . . ?
N3 C1 C2 C3 -2.1(9) . . . . ?
O17 N10 N11 C10 -179.0(6) . . . . ?
N29 N30 C19 N31 -3.4(10) . . . . ?
N29 N30 C19 C20 178.3(5) . . . . ?
N23 C14 C13 N27 177.1(6) . . . . ?
N23 C14 C13 N25 -3.7(11) . . . . ?
N1 N2 C1 N3 -2.9(11) . . . . ?
N1 N2 C1 C2 178.6(6) . . . . ?
N12 N15 C7 N14 177.6(6) . . . . ?
N12 N15 C7 C8 -1.8(10) . . . . ?
N12 C10 C9 N16 177.9(7) . . . . ?
N12 C10 C9 C8 -2.2(10) . . . . ?
N4 N3 C1 N2 -176.3(6) . . . . ?
N4 N3 C1 C2 2.3(10) . . . . ?
N4 C4 C3 N7 -179.4(7) . . . . ?
N4 C4 C3 C2 1.0(10) . . . . ?
N11 C10 C9 N16 -2.3(11) . . . . ?
N11 C10 C9 C8 177.6(6) . . . . ?
N31 N32 C22 N35 179.0(6) . . . . ?
N31 N32 C22 C21 -0.9(9) . . . . ?
N2 C1 C2 N8 -1.5(10) . . . . ?
N2 C1 C2 C3 176.6(6) . . . . ?
C20 N34 C23 N33 1.5(8) . . . . ?
C20 N34 C23 C24 -177.0(6) . . . . ?
N13 N14 C7 N15 -2.6(10) . . . . ?
N13 N14 C7 C8 176.8(6) . . . . ?
N5 C4 C3 N7 3.2(11) . . . . ?
N5 C4 C3 C2 -176.4(6) . . . . ?
N26 N25 C13 N27 -3.3(10) . . . . ?
N26 N25 C13 C14 177.6(6) . . . . ?
N32 N31 C19 N30 -177.7(6) . . . . ?
N32 N31 C19 C20 0.6(9) . . . . ?
N32 C22 C21 N33 178.7(6) . . . . ?
N32 C22 C21 C20 -0.6(9) . . . . ?
C1 N3 N4 C4 -0.7(10) . . . . ?
C1 C2 C3 N7 -179.0(6) . . . . ?
C1 C2 C3 C4 0.6(10) . . . . ?
C15 N21 C17 N23 0.4(7) . . . . ?
C15 N21 C17 C18 -177.0(6) . . . . ?
C15 C14 C13 N27 0.1(9) . . . . ?
C15 C14 C13 N25 179.3(6) . . . . ?
C10 C9 C8 N17 -179.2(6) . . . . ?
C10 C9 C8 C7 1.3(10) . . . . ?
C14 N23 C17 N21 -0.3(7) . . . . ?
C14 N23 C17 C18 177.1(6) . . . . ?
C14 C15 C16 N28 -0.7(10) . . . . ?
C14 C15 C16 N19 178.0(6) . . . . ?
C9 N16 C11 N17 0.6(8) . . . . ?
C9 N16 C11 C12 177.6(6) . . . . ?
C2 N8 C5 N7 -1.2(7) . . . . ?
C2 N8 C5 C6 178.0(6) . . . . ?
C21 N33 C23 N34 -1.4(7) . . . . ?
C21 N33 C23 C24 177.0(6) . . . . ?
C21 C20 C19 N31 -2.1(10) . . . . ?
C21 C20 C19 N30 176.5(6) . . . . ?
C7 N15 N12 C10 0.9(10) . . . . ?
C7 N14 N13 O14 -177.3(6) . . . . ?
C7 N14 N13 O15 2.5(10) . . . . ?
C19 N31 N32 C22 0.9(10) . . . . ?
C19 C20 C21 N33 -177.4(6) . . . . ?
C19 C20 C21 C22 2.1(10) . . . . ?
C13 N27 N28 C16 1.7(10) . . . . ?
C13 N25 N26 O7 174.9(5) . . . . ?
C13 N25 N26 O8 -4.2(9) . . . . ?
C11 N16 C9 C10 179.1(7) . . . . ?
C11 N16 C9 C8 -0.8(7) . . . . ?
C11 N17 C8 C9 -0.3(7) . . . . ?
C11 N17 C8 C7 179.2(7) . . . . ?
C16 C15 C14 N23 -176.6(6) . . . . ?
C16 C15 C14 C13 0.9(10) . . . . ?
C17 N21 C15 C14 -0.4(7) . . . . ?
C17 N21 C15 C16 176.0(7) . . . . ?
C17 N23 C14 C15 0.0(7) . . . . ?
C17 N23 C14 C13 -177.1(7) . . . . ?
C8 N17 C11 N16 -0.2(7) . . . . ?
C8 N17 C11 C12 -177.0(6) . . . . ?
C23 N34 C20 C21 -0.9(7) . . . . ?
C23 N34 C20 C19 176.2(7) . . . . ?
C23 N33 C21 C20 0.7(7) . . . . ?
C23 N33 C21 C22 -178.7(7) . . . . ?
C3 N7 C5 N8 0.9(8) . . . . ?
C3 N7 C5 C6 -178.4(6) . . . . ?
C5 N7 C3 C2 -0.1(7) . . . . ?
C5 N7 C3 C4 -179.8(7) . . . . ?
C5 N8 C2 C1 179.4(7) . . . . ?
C5 N8 C2 C3 1.1(7) . . . . ?

loop_
_twin_individual_id
_twin_individual_mass_fraction_refined
1 0.9780(9)
2 0.0220(9)
